data_4120990
loop_
_publ_author_name
'Sibo Lin'
'David E. Herbert'
'Alexandra Velian'
'Michael W. Day'
'Theodor Agapie'

_publ_section_title
;
 Dipalladium(I) Terphenyl Diphosphine Complexes as Models for Two-Site
 Adsorption and Activation of Organic Molecules
;
_journal_name_full 'Journal of the American Chemical Society'
_journal_page_first 15830
_journal_page_last 15840
_journal_paper_doi 10.1021/ja406696k
_journal_volume 135
_journal_year 2013
_chemical_formula_sum 'C44 H52 B2 F8 P2 Pd2 S'
_chemical_formula_weight 1061.27
_chemical_name_systematic
;
 ?
;
_space_group_crystal_system monoclinic
_space_group_IT_number 15
_space_group_name_Hall '-C 2yc'
_space_group_name_H-M_alt 'C 1 2/c 1'
_symmetry_space_group_name_Hall '-C 2yc'
_symmetry_space_group_name_H-M 'C 1 2/c 1'
_atom_sites_solution_hydrogens geom
_audit_creation_method SHELXL-2013
_cell_angle_alpha 90
_cell_angle_beta 103.026(2)
_cell_angle_gamma 90
_cell_formula_units_Z 4
_cell_length_a 19.3947(11)
_cell_length_b 11.1339(6)
_cell_length_c 20.5887(12)
_cell_measurement_temperature 100(2)
_cell_volume 4331.5(4)
_computing_structure_refinement 'SHELXL-2013 (Sheldrick, 2013)'
_diffrn_ambient_temperature 100(2)
_diffrn_measured_fraction_theta_full 1.000
_diffrn_measured_fraction_theta_max 0.999
_diffrn_radiation_type MoK\a
_diffrn_radiation_wavelength 0.71073
_diffrn_reflns_av_R_equivalents 0.0606
_diffrn_reflns_av_unetI/netI 0.0342
_diffrn_reflns_Laue_measured_fraction_full 1.000
_diffrn_reflns_Laue_measured_fraction_max 0.999
_diffrn_reflns_limit_h_max 25
_diffrn_reflns_limit_h_min -24
_diffrn_reflns_limit_k_max 14
_diffrn_reflns_limit_k_min -14
_diffrn_reflns_limit_l_max 26
_diffrn_reflns_limit_l_min -26
_diffrn_reflns_number 37551
_diffrn_reflns_point_group_measured_fraction_full 1.000
_diffrn_reflns_point_group_measured_fraction_max 0.999
_diffrn_reflns_theta_full 25.242
_diffrn_reflns_theta_max 27.521
_diffrn_reflns_theta_min 2.031
_exptl_absorpt_coefficient_mu 1.019
_exptl_absorpt_correction_T_max 0.7456
_exptl_absorpt_correction_T_min 0.6560
_exptl_absorpt_correction_type multi-scan
_exptl_absorpt_process_details sadabs
_exptl_crystal_density_diffrn 1.627
_exptl_crystal_F_000 2144
_exptl_crystal_size_max 0.227
_exptl_crystal_size_mid 0.158
_exptl_crystal_size_min 0.064
_refine_diff_density_max 1.112
_refine_diff_density_min -0.678
_refine_diff_density_rms 0.090
_refine_ls_extinction_method none
_refine_ls_goodness_of_fit_ref 1.667
_refine_ls_hydrogen_treatment constr
_refine_ls_matrix_type full
_refine_ls_number_parameters 272
_refine_ls_number_reflns 5002
_refine_ls_number_restraints 0
_refine_ls_restrained_S_all 1.667
_refine_ls_R_factor_all 0.0432
_refine_ls_R_factor_gt 0.0322
_refine_ls_shift/su_max 0.004
_refine_ls_shift/su_mean 0.000
_refine_ls_structure_factor_coef Fsqd
_refine_ls_weighting_details
;
 w=1/[\s^2^(Fo^2^)]
 where P=(Fo^2^+2Fc^2^)/3
;
_refine_ls_weighting_scheme calc
_refine_ls_wR_factor_gt 0.0614
_refine_ls_wR_factor_ref 0.0631
_reflns_Friedel_coverage 0.000
_reflns_number_gt 4174
_reflns_number_total 5002
_reflns_threshold_expression 'I > 2\s(I)'
_cod_data_source_file ja406696k_17.cif
_cod_data_source_block sbl51_sadabs
_cod_database_code 4120990
_shelx_space_group_comment
;
The symmetry employed for this shelxl refinement is uniquely defined
by the following loop, which should always be used as a source of
symmetry information in preference to the above space-group names.
They are only intended as comments.
;
_shelx_estimated_absorpt_t_min 0.802
_shelx_estimated_absorpt_t_max 0.938
_shelxl_version_number 2013-2

loop_
_space_group_symop_operation_xyz
'x, y, z'
'-x, y, -z+1/2'
'x+1/2, y+1/2, z'
'-x+1/2, y+1/2, -z+1/2'
'-x, -y, -z'
'x, -y, z-1/2'
'-x+1/2, -y+1/2, -z'
'x+1/2, -y+1/2, z-1/2'

loop_
_atom_site_label
_atom_site_type_symbol
_atom_site_fract_x
_atom_site_fract_y
_atom_site_fract_z
_atom_site_U_iso_or_equiv
_atom_site_adp_type
_atom_site_occupancy
_atom_site_site_symmetry_order
_atom_site_calc_flag
_atom_site_refinement_flags_posn
_atom_site_refinement_flags_adp
_atom_site_refinement_flags_occupancy
Pd1 Pd 0.95596(2) 0.16909(2) 0.78881(2) 0.01243(6) Uani 1 1 d . . .
S1 S 1.0000 0.33904(8) 0.7500 0.01376(17) Uani 1 2 d S T P
P1 P 0.87713(3) 0.16868(6) 0.85701(3) 0.01389(13) Uani 1 1 d . . .
C1 C 0.95073(12) -0.0229(2) 0.79378(13) 0.0122(5) Uani 1 1 d . . .
C5 C 0.86724(12) 0.0096(2) 0.87137(12) 0.0140(5) Uani 1 1 d . . .
C7 C 0.82049(12) -0.1594(2) 0.92037(13) 0.0198(6) Uani 1 1 d . . .
H7 H 0.7927 -0.1904 0.9490 0.024 Uiso 1 1 calc R U .
C9 C 0.89761(12) -0.1922(2) 0.84547(13) 0.0155(5) Uani 1 1 d . . .
H9 H 0.9221 -0.2459 0.8228 0.019 Uiso 1 1 calc R U .
C6 C 0.82593(13) -0.0370(2) 0.91246(13) 0.0186(6) Uani 1 1 d . . .
H6 H 0.8012 0.0160 0.9353 0.022 Uiso 1 1 calc R U .
C4 C 0.90383(11) -0.0689(2) 0.83761(12) 0.0122(5) Uani 1 1 d . . .
F1 F 0.73332(8) 0.49486(17) 0.86618(8) 0.0360(4) Uani 1 1 d . . .
C8 C 0.85578(12) -0.2370(2) 0.88632(13) 0.0179(6) Uani 1 1 d . . .
H8 H 0.8513 -0.3213 0.8910 0.022 Uiso 1 1 calc R U .
C14 C 0.79544(14) 0.3364(2) 0.77333(14) 0.0255(6) Uani 1 1 d . . .
H14A H 0.8137 0.3085 0.7353 0.038 Uiso 1 1 calc R U .
H14B H 0.8281 0.3955 0.7988 0.038 Uiso 1 1 calc R U .
H14C H 0.7489 0.3734 0.7572 0.038 Uiso 1 1 calc R U .
C15 C 0.74159(13) 0.1344(2) 0.77723(14) 0.0232(6) Uani 1 1 d . . .
H15A H 0.6953 0.1693 0.7571 0.035 Uiso 1 1 calc R U .
H15B H 0.7354 0.0675 0.8063 0.035 Uiso 1 1 calc R U .
H15C H 0.7638 0.1049 0.7420 0.035 Uiso 1 1 calc R U .
C13 C 0.78864(12) 0.2299(2) 0.81809(13) 0.0177(6) Uani 1 1 d . . .
H13 H 0.7657 0.2582 0.8542 0.021 Uiso 1 1 calc R U .
B1 B 0.72420(15) 0.4933(3) 0.93134(16) 0.0216(7) Uani 1 1 d . . .
F2 F 0.76397(8) 0.58310(15) 0.96776(8) 0.0318(4) Uani 1 1 d . . .
F4 F 0.74577(11) 0.38435(16) 0.96084(10) 0.0499(5) Uani 1 1 d . . .
F3 F 0.65377(8) 0.5112(2) 0.93104(9) 0.0513(6) Uani 1 1 d . . .
C12 C 0.96585(14) 0.1715(3) 0.98373(14) 0.0296(7) Uani 1 1 d . . .
H12A H 1.0057 0.1721 0.9617 0.044 Uiso 1 1 calc R U .
H12B H 0.9522 0.0884 0.9902 0.044 Uiso 1 1 calc R U .
H12C H 0.9798 0.2115 1.0271 0.044 Uiso 1 1 calc R U .
C10 C 0.90325(13) 0.2378(2) 0.94041(13) 0.0196(6) Uani 1 1 d . . .
H10 H 0.8623 0.2303 0.9623 0.024 Uiso 1 1 calc R U .
C11 C 0.91850(15) 0.3720(2) 0.93465(15) 0.0279(7) Uani 1 1 d . . .
H11A H 0.9326 0.4071 0.9793 0.042 Uiso 1 1 calc R U .
H11B H 0.8758 0.4124 0.9097 0.042 Uiso 1 1 calc R U .
H11C H 0.9568 0.3823 0.9112 0.042 Uiso 1 1 calc R U .
C3 C 1.02635(11) -0.0170(2) 0.81948(12) 0.0117(5) Uani 1 1 d . . .
H3 H 1.0455 -0.0344 0.8678 0.014 Uiso 1 1 calc R U .
C2 C 0.92668(12) -0.0173(2) 0.72284(12) 0.0114(5) Uani 1 1 d . . .
H2 H 0.8757 -0.0350 0.7031 0.014 Uiso 1 1 calc R U .
C17 C 1.02748(12) 0.5638(2) 0.78072(13) 0.0183(6) Uani 1 1 d . . .
C16 C 1.04861(12) 0.4484(2) 0.80418(13) 0.0149(5) Uani 1 1 d . . .
C21 C 1.09837(12) 0.4244(2) 0.86266(14) 0.0194(6) Uani 1 1 d . . .
C18 C 1.06031(13) 0.6621(2) 0.81751(15) 0.0236(6) Uani 1 1 d . . .
H18 H 1.0484 0.7417 0.8025 0.028 Uiso 1 1 calc R U .
C20 C 1.12835(14) 0.5262(3) 0.89825(14) 0.0262(7) Uani 1 1 d . . .
H20 H 1.1622 0.5155 0.9390 0.031 Uiso 1 1 calc R U .
C22 C 1.11775(14) 0.2997(2) 0.88719(14) 0.0247(6) Uani 1 1 d . . .
H22A H 1.0746 0.2530 0.8855 0.037 Uiso 1 1 calc R U .
H22B H 1.1455 0.3030 0.9332 0.037 Uiso 1 1 calc R U .
H22C H 1.1458 0.2615 0.8589 0.037 Uiso 1 1 calc R U .
C19 C 1.11006(14) 0.6422(3) 0.87574(15) 0.0286(7) Uani 1 1 d . . .
H19 H 1.1322 0.7088 0.9009 0.034 Uiso 1 1 calc R U .

loop_
_atom_site_aniso_label
_atom_site_aniso_U_11
_atom_site_aniso_U_22
_atom_site_aniso_U_33
_atom_site_aniso_U_23
_atom_site_aniso_U_13
_atom_site_aniso_U_12
Pd1 0.01373(9) 0.01132(9) 0.01321(10) 0.00044(9) 0.00510(7) 0.00055(8)
S1 0.0145(4) 0.0131(4) 0.0131(4) 0.000 0.0019(3) 0.000
P1 0.0148(3) 0.0146(3) 0.0129(3) 0.0006(3) 0.0045(3) 0.0022(3)
C1 0.0110(11) 0.0104(11) 0.0149(13) 0.0009(10) 0.0025(10) -0.0004(9)
C5 0.0117(11) 0.0172(13) 0.0122(13) 0.0025(11) 0.0010(10) 0.0014(10)
C7 0.0168(12) 0.0285(15) 0.0145(13) 0.0052(12) 0.0044(10) -0.0046(11)
C9 0.0133(11) 0.0159(13) 0.0172(13) -0.0014(10) 0.0034(10) -0.0010(10)
C6 0.0178(13) 0.0241(14) 0.0156(14) 0.0029(11) 0.0074(11) 0.0027(10)
C4 0.0085(11) 0.0173(13) 0.0097(13) 0.0012(10) -0.0003(10) 0.0001(9)
F1 0.0300(9) 0.0642(12) 0.0140(9) -0.0022(9) 0.0053(7) 0.0034(9)
C8 0.0173(12) 0.0172(13) 0.0180(14) 0.0046(11) 0.0011(11) -0.0043(10)
C14 0.0253(14) 0.0246(14) 0.0261(16) 0.0059(13) 0.0050(12) 0.0072(12)
C15 0.0200(13) 0.0256(15) 0.0217(16) 0.0013(12) -0.0001(12) 0.0027(11)
C13 0.0173(13) 0.0183(13) 0.0184(14) 0.0007(11) 0.0060(11) 0.0054(10)
B1 0.0176(14) 0.0322(18) 0.0141(15) 0.0005(14) 0.0015(12) 0.0017(13)
F2 0.0359(10) 0.0329(10) 0.0265(10) -0.0053(8) 0.0069(8) -0.0110(7)
F4 0.0781(14) 0.0265(10) 0.0446(13) 0.0024(9) 0.0127(11) 0.0054(10)
F3 0.0161(8) 0.1129(18) 0.0233(10) -0.0083(11) 0.0009(8) 0.0001(10)
C12 0.0289(15) 0.0367(17) 0.0197(15) -0.0006(14) -0.0022(12) -0.0008(14)
C10 0.0213(13) 0.0237(15) 0.0136(14) -0.0054(11) 0.0036(11) -0.0001(11)
C11 0.0334(16) 0.0248(15) 0.0245(17) -0.0107(13) 0.0041(14) -0.0032(12)
C3 0.0125(11) 0.0101(11) 0.0113(12) 0.0013(10) 0.0004(10) 0.0004(9)
C2 0.0102(11) 0.0097(11) 0.0136(13) -0.0010(10) 0.0015(10) -0.0004(9)
C17 0.0163(13) 0.0196(13) 0.0209(15) -0.0029(11) 0.0081(11) -0.0012(10)
C16 0.0135(12) 0.0160(13) 0.0153(14) -0.0058(11) 0.0039(10) -0.0045(10)
C21 0.0141(12) 0.0276(14) 0.0169(14) -0.0009(12) 0.0043(11) -0.0010(11)
C18 0.0220(13) 0.0169(13) 0.0355(17) -0.0075(13) 0.0142(13) -0.0029(11)
C20 0.0178(13) 0.0424(18) 0.0187(15) -0.0085(13) 0.0046(12) -0.0035(12)
C22 0.0204(14) 0.0328(16) 0.0193(15) 0.0028(12) 0.0014(12) -0.0005(11)
C19 0.0257(15) 0.0307(17) 0.0322(18) -0.0185(14) 0.0125(14) -0.0110(12)

loop_
_atom_type_symbol
_atom_type_description
_atom_type_scat_dispersion_real
_atom_type_scat_dispersion_imag
_atom_type_scat_source
C C 0.0033 0.0016 'International Tables Vol C Tables 4.2.6.8 and 6.1.1.4'
H H 0.0000 0.0000 'International Tables Vol C Tables 4.2.6.8 and 6.1.1.4'
B B 0.0013 0.0007 'International Tables Vol C Tables 4.2.6.8 and 6.1.1.4'
F F 0.0171 0.0103 'International Tables Vol C Tables 4.2.6.8 and 6.1.1.4'
P P 0.1023 0.0942 'International Tables Vol C Tables 4.2.6.8 and 6.1.1.4'
S S 0.1246 0.1234 'International Tables Vol C Tables 4.2.6.8 and 6.1.1.4'
Pd Pd -0.9988 1.0072 'International Tables Vol C Tables 4.2.6.8 and 6.1.1.4'

loop_
_geom_angle_atom_site_label_1
_geom_angle_atom_site_label_2
_geom_angle_atom_site_label_3
_geom_angle
_geom_angle_site_symmetry_1
_geom_angle_site_symmetry_3
C1 Pd1 S1 149.89(6) . .
C1 Pd1 P1 85.62(6) . .
S1 Pd1 P1 124.49(2) . .
C1 Pd1 C2 35.17(8) . .
S1 Pd1 C2 123.93(6) . .
P1 Pd1 C2 103.40(5) . .
C1 Pd1 C3 35.42(8) . .
S1 Pd1 C3 123.41(5) . .
P1 Pd1 C3 104.26(6) . .
C2 Pd1 C3 59.00(8) . .
C1 Pd1 Pd1 94.27(6) . 2_756
S1 Pd1 Pd1 55.623(13) . 2_756
P1 Pd1 Pd1 179.56(2) . 2_756
C2 Pd1 Pd1 76.29(5) . 2_756
C3 Pd1 Pd1 75.85(5) . 2_756
C16 S1 C16 93.20(17) . 2_756
C16 S1 Pd1 126.82(8) . 2_756
C16 S1 Pd1 122.33(8) 2_756 2_756
C16 S1 Pd1 122.33(8) . .
C16 S1 Pd1 126.82(8) 2_756 .
Pd1 S1 Pd1 68.75(3) 2_756 .
C5 P1 C10 105.84(12) . .
C5 P1 C13 107.96(11) . .
C10 P1 C13 106.39(12) . .
C5 P1 Pd1 102.19(8) . .
C10 P1 Pd1 119.14(8) . .
C13 P1 Pd1 114.46(8) . .
C2 C1 C3 116.3(2) . .
C2 C1 C4 121.6(2) . .
C3 C1 C4 119.7(2) . .
C2 C1 Pd1 85.19(14) . .
C3 C1 Pd1 85.25(14) . .
C4 C1 Pd1 114.13(16) . .
C6 C5 C4 119.6(2) . .
C6 C5 P1 124.11(19) . .
C4 C5 P1 116.33(18) . .
C6 C7 C8 119.7(2) . .
C8 C9 C4 120.3(2) . .
C7 C6 C5 120.7(2) . .
C9 C4 C5 119.3(2) . .
C9 C4 C1 119.0(2) . .
C5 C4 C1 121.6(2) . .
C9 C8 C7 120.4(2) . .
C15 C13 C14 109.3(2) . .
C15 C13 P1 111.26(17) . .
C14 C13 P1 110.46(17) . .
F2 B1 F4 108.8(2) . .
F2 B1 F3 109.3(2) . .
F4 B1 F3 109.4(2) . .
F2 B1 F1 109.8(2) . .
F4 B1 F1 110.1(2) . .
F3 B1 F1 109.5(2) . .
C12 C10 C11 112.0(2) . .
C12 C10 P1 110.94(18) . .
C11 C10 P1 110.61(19) . .
C2 C3 C1 121.5(2) 2_756 .
C2 C3 Pd1 104.02(15) 2_756 .
C1 C3 Pd1 59.34(12) . .
C3 C2 C1 121.9(2) 2_756 .
C3 C2 Pd1 103.83(15) 2_756 .
C1 C2 Pd1 59.64(12) . .
C18 C17 C16 117.9(2) . .
C18 C17 C17 128.57(17) . 2_756
C16 C17 C17 113.49(15) . 2_756
C21 C16 C17 124.6(2) . .
C21 C16 S1 125.5(2) . .
C17 C16 S1 109.91(19) . .
C16 C21 C20 115.0(3) . .
C16 C21 C22 122.9(2) . .
C20 C21 C22 122.0(3) . .
C19 C18 C17 119.3(3) . .
C19 C20 C21 122.1(3) . .
C18 C19 C20 121.0(3) . .

loop_
_geom_bond_atom_site_label_1
_geom_bond_atom_site_label_2
_geom_bond_distance
_geom_bond_site_symmetry_2
Pd1 C1 2.144(2) .
Pd1 S1 2.2926(7) .
Pd1 P1 2.2973(6) .
Pd1 C2 2.476(2) .
Pd1 C3 2.483(2) .
Pd1 Pd1 2.5889(4) 2_756
S1 C16 1.773(2) .
S1 C16 1.773(2) 2_756
S1 Pd1 2.2926(7) 2_756
P1 C5 1.813(3) .
P1 C10 1.846(3) .
P1 C13 1.853(2) .
C1 C2 1.431(3) .
C1 C3 1.444(3) .
C1 C4 1.508(3) .
C5 C6 1.390(3) .
C5 C4 1.405(3) .
C7 C6 1.379(3) .
C7 C8 1.386(3) .
C9 C8 1.386(3) .
C9 C4 1.390(3) .
F1 B1 1.392(3) .
C14 C13 1.525(4) .
C15 C13 1.525(4) .
B1 F2 1.377(4) .
B1 F4 1.379(4) .
B1 F3 1.379(3) .
C12 C10 1.525(4) .
C10 C11 1.533(4) .
C3 C2 1.395(3) 2_756
C2 C3 1.395(3) 2_756
C17 C18 1.400(4) .
C17 C16 1.401(3) .
C17 C17 1.459(5) 2_756
C16 C21 1.389(4) .
C21 C20 1.402(4) .
C21 C22 1.496(4) .
C18 C19 1.377(4) .
C20 C19 1.391(4) .
